data_4322438
loop_
_publ_author_name
'Tristram Chivers'
'Andrew Downard'
'Masood Parvez'

_publ_section_title
;
 Steric and Solvation Effects on the Aggregation of Lithium Thioamidates:
 Single-Strand Polymers with (LiS)n and (LiNCS)n Backbones
;
_journal_name_full 'Inorganic Chemistry'
_journal_page_first 5565
_journal_page_last 5570
_journal_paper_doi 10.1021/ic990759f
_journal_volume 38
_journal_year 1999
_chemical_formula_moiety 'C10 H20 Li N O S '
_chemical_formula_sum 'C10 H20 Li N O S'
_chemical_formula_weight 209.28
_space_group_IT_number 14
_symmetry_cell_setting monoclinic
_symmetry_Int_Tables_number 14
_symmetry_space_group_name_Hall '-P 2yab'
_symmetry_space_group_name_H-M 'P 1 21/a 1'
_audit_creation_date 1999-05-13
_audit_creation_method 'by teXsan v1.7'
_cell_angle_alpha 90
_cell_angle_beta 94.14(2)
_cell_angle_gamma 90
_cell_formula_units_Z 4
_cell_length_a 9.129(2)
_cell_length_b 11.099(2)
_cell_length_c 12.537(2)
_cell_measurement_reflns_used 24
_cell_measurement_temperature 170.2
_cell_measurement_theta_max 12.1
_cell_measurement_theta_min 9.2
_cell_volume 1267.0(4)
_computing_cell_refinement 'MSC/AFC Diffractometer Control'
_computing_data_collection 'MSC/AFC Diffractometer Control'
_computing_data_reduction 'teXsan (MSC, 1995)'
_computing_publication_material 'teXsan (MSC, 1995)'
_computing_structure_refinement 'teXsan (MSC, 1995)'
_diffrn_ambient_temperature 170.2
_diffrn_measurement_device 'Rigaku AFC6S'
_diffrn_measurement_method \w-2\q
_diffrn_orient_matrix_UB_11 0.04955
_diffrn_orient_matrix_UB_12 -0.06409
_diffrn_orient_matrix_UB_13 -0.04038
_diffrn_orient_matrix_UB_21 -0.05459
_diffrn_orient_matrix_UB_22 0.02714
_diffrn_orient_matrix_UB_23 -0.06778
_diffrn_orient_matrix_UB_31 0.08140
_diffrn_orient_matrix_UB_32 0.05722
_diffrn_orient_matrix_UB_33 -0.01308
_diffrn_radiation_detector 'scintillation counter'
_diffrn_radiation_monochromator graphite
_diffrn_radiation_source 'X-ray tube'
_diffrn_radiation_type 'Mo K\a'
_diffrn_radiation_wavelength 0.7107
_diffrn_reflns_av_R_equivalents 0.04079
_diffrn_reflns_av_sigmaI/netI 0.110
_diffrn_reflns_limit_h_max 10
_diffrn_reflns_limit_h_min 0
_diffrn_reflns_limit_k_max 13
_diffrn_reflns_limit_k_min 0
_diffrn_reflns_limit_l_max 14
_diffrn_reflns_limit_l_min -14
_diffrn_reflns_number 2516
_diffrn_reflns_reduction_process 'Lp corrections applied'
_diffrn_reflns_theta_max 25.04
_diffrn_reflns_theta_min 2.67
_diffrn_standards_decay_% 0.11
_diffrn_standards_interval_count 200
_diffrn_standards_number 3
_exptl_absorpt_coefficient_mu 0.216
_exptl_absorpt_correction_T_max 1.000
_exptl_absorpt_correction_T_min 0.943
_exptl_absorpt_correction_type psi-scans
_exptl_crystal_colour colorless
_exptl_crystal_density_diffrn 1.097
_exptl_crystal_density_meas ?
_exptl_crystal_description block
_exptl_crystal_F_000 456.00
_exptl_crystal_size_max 0.50
_exptl_crystal_size_mid 0.50
_exptl_crystal_size_min 0.30
_refine_diff_density_max 0.29
_refine_diff_density_min -0.27
_refine_ls_extinction_method none
_refine_ls_goodness_of_fit_all 1.873
_refine_ls_goodness_of_fit_obs 1.873
_refine_ls_hydrogen_treatment noref
_refine_ls_matrix_type full
_refine_ls_number_constraints 0
_refine_ls_number_parameters 127
_refine_ls_number_reflns 1021
_refine_ls_number_restraints 0
_refine_ls_R_factor_all 0.0487
_refine_ls_R_factor_obs 0.0487
_refine_ls_shift/esd_max 0.0070
_refine_ls_shift/esd_mean 0.0010
_refine_ls_structure_factor_coef F
_refine_ls_weighting_details 'w = 1/[\s^2^(Fo) + 0.00008|Fo|^2^]'
_refine_ls_weighting_scheme calc
_refine_ls_wR_factor_all 0.0475
_refine_ls_wR_factor_obs 0.0475
_reflns_number_observed 1021
_reflns_number_total 2364
_reflns_observed_criterion >3.00\s(I)
_cod_data_source_file ic990759f_2.cif
_cod_data_source_block andrew-19
_cod_depositor_comments
;
The following automatic conversions were performed:

'_exptl_crystal_density_meas' value 'not measured' was changed to '?'
- the value is perceived as not measured.

Automatic conversion script
Id: cif_fix_values 3008 2015-01-20 13:52:24Z robertas 

The following automatic conversions were performed:

'_refine_ls_weighting_scheme' value 'w = 1/[\s^2^(Fo) +
0.00008|Fo|^2^]' was changed to 'calc'. New tag
'_refine_ls_weighting_details' was created. The value of the new tag
was set to 'w = 1/[\s^2^(Fo) + 0.00008|Fo|^2^]'.

Automatic conversion script
Id: cif_fix_values 3143 2015-03-26 13:38:13Z robertas 
;
_cod_original_sg_symbol_H-M 'P 21/a '
_cod_original_formula_sum 'C10 H20 Li N O S '
_cod_database_code 4322438

loop_
_symmetry_equiv_pos_as_xyz
'   +x,   +y,   +z'
'1/2-x,1/2+y,   -z'
'   -x,   -y,   -z'
'1/2+x,1/2-y,   +z'

loop_
_atom_site_aniso_label
_atom_site_aniso_U_11
_atom_site_aniso_U_22
_atom_site_aniso_U_33
_atom_site_aniso_U_12
_atom_site_aniso_U_13
_atom_site_aniso_U_23
S(1) 0.0312(6) 0.0531(9) 0.0602(9) -0.0092(7) 0.0129(6) -0.0227(9)
O(1) 0.042(2) 0.070(3) 0.044(2) 0.021(2) 0.012(2) 0.009(2)
N(1) 0.025(2) 0.038(3) 0.033(2) -0.002(2) 0.002(2) -0.003(2)
C(1) 0.034(3) 0.039(3) 0.038(3) -0.003(2) 0.005(2) -0.007(3)
C(2) 0.053(3) 0.043(4) 0.055(4) 0.002(3) 0.004(3) -0.009(3)
C(3) 0.046(3) 0.060(4) 0.066(4) -0.017(3) 0.009(3) -0.020(4)
C(4) 0.043(3) 0.079(5) 0.042(4) -0.003(3) -0.003(3) -0.014(3)
C(5) 0.026(3) 0.046(3) 0.034(3) 0.001(3) 0.003(2) 0.002(3)
C(6) 0.039(3) 0.064(4) 0.055(4) -0.014(3) 0.022(3) -0.015(3)
C(7) 0.076(5) 0.092(6) 0.063(5) 0.051(4) 0.022(4) 0.019(4)
C(8) 0.055(4) 0.099(6) 0.079(5) 0.009(4) -0.012(4) 0.011(5)
C(9) 0.075(5) 0.114(6) 0.073(5) 0.018(5) -0.001(4) -0.025(5)
C(10) 0.062(4) 0.093(6) 0.060(5) 0.026(4) 0.017(3) 0.004(4)
Li(1) 0.030(4) 0.045(6) 0.047(6) 0.001(4) 0.004(4) -0.002(5)

loop_
_atom_site_label
_atom_site_fract_x
_atom_site_fract_y
_atom_site_fract_z
_atom_site_U_iso_or_equiv
_atom_site_occupancy
_atom_site_refinement_flags
_atom_site_thermal_displace_type
_atom_site_calc_flag
_atom_site_calc_attached_atom
S(1) 0.5945(1) 0.2308(1) 0.1896(1) 0.0477(4) 1.000 . Uani d ?
O(1) 0.8345(3) 0.4164(3) 0.0323(3) 0.052(1) 1.000 . Uani d ?
N(1) 0.7191(4) 0.4169(3) 0.2824(3) 0.032(1) 1.000 . Uani d ?
C(1) 0.7504(5) 0.5204(5) 0.3553(4) 0.037(2) 1.000 . Uani d ?
C(2) 0.6304(5) 0.6157(5) 0.3472(4) 0.050(2) 1.000 . Uani d ?
C(3) 0.8894(6) 0.5776(5) 0.3179(5) 0.057(2) 1.000 . Uani d ?
C(4) 0.7842(5) 0.4787(5) 0.4708(4) 0.055(2) 1.000 . Uani d ?
C(5) 0.6095(5) 0.3465(5) 0.2846(4) 0.035(2) 1.000 . Uani d ?
C(6) 0.4883(5) 0.3476(5) 0.3612(4) 0.052(2) 1.000 . Uani d ?
C(7) 0.7137(7) 0.4948(6) 0.0017(5) 0.076(3) 1.000 . Uani d ?
C(8) 0.6502(7) 0.4497(6) -0.1013(6) 0.078(3) 1.000 . Uani d ?
C(9) 0.7727(7) 0.3913(7) -0.1506(5) 0.088(3) 1.000 . Uani d ?
C(10) 0.8813(6) 0.3630(6) -0.0626(5) 0.071(2) 1.000 . Uani d ?
Li(1) 0.8382(8) 0.3397(8) 0.1686(7) 0.041(3) 1.000 . Uani d ?
H(1) 0.6547 0.6787 0.3970 0.060 1.000 . Uiso c ?
H(2) 0.6214 0.6483 0.2770 0.060 1.000 . Uiso c ?
H(3) 0.5394 0.5808 0.3631 0.060 1.000 . Uiso c ?
H(4) 0.9665 0.5198 0.3210 0.070 1.000 . Uiso c ?
H(5) 0.8720 0.6058 0.2467 0.070 1.000 . Uiso c ?
H(6) 0.9177 0.6437 0.3635 0.070 1.000 . Uiso c ?
H(7) 0.7026 0.4354 0.4941 0.066 1.000 . Uiso c ?
H(8) 0.8682 0.4277 0.4745 0.066 1.000 . Uiso c ?
H(9) 0.8031 0.5468 0.5155 0.066 1.000 . Uiso c ?
H(10) 0.4378 0.4221 0.3558 0.062 1.000 . Uiso c ?
H(11) 0.4219 0.2834 0.3440 0.062 1.000 . Uiso c ?
H(12) 0.5305 0.3372 0.4324 0.062 1.000 . Uiso c ?
H(13) 0.6427 0.4912 0.0536 0.093 1.000 . Uiso c ?
H(14) 0.7469 0.5748 -0.0051 0.093 1.000 . Uiso c ?
H(15) 0.5740 0.3931 -0.0917 0.096 1.000 . Uiso c ?
H(16) 0.6125 0.5140 -0.1450 0.096 1.000 . Uiso c ?
H(17) 0.7405 0.3189 -0.1861 0.107 1.000 . Uiso c ?
H(18) 0.8136 0.4435 -0.2001 0.107 1.000 . Uiso c ?
H(19) 0.9741 0.3947 -0.0777 0.085 1.000 . Uiso c ?
H(20) 0.8886 0.2781 -0.0537 0.085 1.000 . Uiso c ?

loop_
_atom_type_symbol
_atom_type_oxidation_number
_atom_type_number_in_cell
_atom_type_scat_dispersion_real
_atom_type_scat_dispersion_imag
_atom_type_scat_source
C 0 40 0.003 0.002
;International Tables for Crystallography
(1992, Vol. C, Tables 4.2.6.8 and 6.1.1.1)
;
H 0 80 0.000 0.000
;International Tables for Crystallography
(1992, Vol. C, Table 6.1.1.2)
;
N 0 4 0.006 0.003
;International Tables for Crystallography
(1992, Vol. C, Tables 4.2.6.8 and 6.1.1.1)
;
Li 0 4 0.000 0.000
;International Tables for Crystallography
(1992, Vol. C, Tables 4.2.6.8 and 6.1.1.1)
;
O 0 4 0.011 0.006
;International Tables for Crystallography
(1992, Vol. C, Tables 4.2.6.8 and 6.1.1.1)
;
S 0 4 0.125 0.123
;International Tables for Crystallography
(1992, Vol. C, Tables 4.2.6.8 and 6.1.1.1)
;

loop_
_geom_angle_atom_site_label_1
_geom_angle_atom_site_label_2
_geom_angle_atom_site_label_3
_geom_angle
_geom_angle_site_symmetry_1
_geom_angle_site_symmetry_2
_geom_angle_site_symmetry_3
_geom_angle_publ_flag
C(5) S(1) Li(1) 72.4(2) . . . yes
C(5) S(1) Li(1) 109.5(3) . . 4_455 yes
Li(1) S(1) Li(1) 164.6(3) . . 4_455 yes
C(7) O(1) C(10) 107.5(4) . . . yes
C(7) O(1) Li(1) 118.3(4) . . . yes
C(10) O(1) Li(1) 125.2(4) . . . yes
C(1) N(1) C(5) 125.4(4) . . . yes
C(1) N(1) Li(1) 131.8(4) . . . yes
C(5) N(1) Li(1) 102.5(4) . . . yes
N(1) C(1) C(2) 113.1(4) . . . yes
N(1) C(1) C(3) 105.1(4) . . . yes
N(1) C(1) C(4) 111.5(4) . . . yes
C(2) C(1) C(3) 107.6(4) . . . yes
C(2) C(1) C(4) 111.6(4) . . . yes
C(3) C(1) C(4) 107.6(4) . . . yes
C(1) C(2) H(1) 109.5 . . . no
C(1) C(2) H(2) 109.8 . . . no
C(1) C(2) H(3) 109.8 . . . no
H(1) C(2) H(2) 109.2 . . . no
H(1) C(2) H(3) 109.1 . . . no
H(2) C(2) H(3) 109.4 . . . no
C(1) C(3) H(4) 109.7 . . . no
C(1) C(3) H(5) 109.9 . . . no
C(1) C(3) H(6) 109.4 . . . no
H(4) C(3) H(5) 109.5 . . . no
H(4) C(3) H(6) 109.0 . . . no
H(5) C(3) H(6) 109.2 . . . no
C(1) C(4) H(7) 109.5 . . . no
C(1) C(4) H(8) 109.4 . . . no
C(1) C(4) H(9) 109.5 . . . no
H(7) C(4) H(8) 109.4 . . . no
H(7) C(4) H(9) 109.6 . . . no
H(8) C(4) H(9) 109.5 . . . no
S(1) C(5) N(1) 117.3(3) . . . yes
S(1) C(5) C(6) 114.3(3) . . . yes
N(1) C(5) C(6) 128.4(5) . . . yes
C(5) C(6) H(10) 109.6 . . . no
C(5) C(6) H(11) 109.5 . . . no
C(5) C(6) H(12) 109.2 . . . no
H(10) C(6) H(11) 109.8 . . . no
H(10) C(6) H(12) 109.5 . . . no
H(11) C(6) H(12) 109.3 . . . no
O(1) C(7) C(8) 106.0(5) . . . yes
O(1) C(7) H(13) 109.9 . . . no
O(1) C(7) H(14) 110.4 . . . no
C(8) C(7) H(13) 110.0 . . . no
C(8) C(7) H(14) 110.6 . . . no
H(13) C(7) H(14) 109.9 . . . no
C(7) C(8) C(9) 104.9(5) . . . yes
C(7) C(8) H(15) 111.2 . . . no
C(7) C(8) H(16) 110.8 . . . no
C(9) C(8) H(15) 110.4 . . . no
C(9) C(8) H(16) 110.1 . . . no
H(15) C(8) H(16) 109.4 . . . no
C(8) C(9) C(10) 105.8(6) . . . yes
C(8) C(9) H(17) 110.5 . . . no
C(8) C(9) H(18) 110.8 . . . no
C(10) C(9) H(17) 109.9 . . . no
C(10) C(9) H(18) 110.3 . . . no
H(17) C(9) H(18) 109.4 . . . no
O(1) C(10) C(9) 108.2(5) . . . yes
O(1) C(10) H(19) 109.8 . . . no
O(1) C(10) H(20) 109.7 . . . no
C(9) C(10) H(19) 109.6 . . . no
C(9) C(10) H(20) 109.8 . . . no
H(19) C(10) H(20) 109.6 . . . no
S(1) Li(1) S(1) 131.6(4) . . 4 yes
S(1) Li(1) O(1) 110.1(4) . . . yes
S(1) Li(1) N(1) 67.4(2) . . . yes
S(1) Li(1) O(1) 101.1(3) 4 . . yes
S(1) Li(1) N(1) 127.4(4) 4 . . yes
O(1) Li(1) N(1) 117.6(4) . . . yes

loop_
_geom_bond_atom_site_label_1
_geom_bond_atom_site_label_2
_geom_bond_distance
_geom_bond_site_symmetry_1
_geom_bond_site_symmetry_2
_geom_bond_publ_flag
S(1) C(5) 1.750(5) . . yes
S(1) Li(1) 2.562(8) . . yes
S(1) Li(1) 2.463(8) . 4_455 yes
O(1) C(7) 1.435(6) . . yes
O(1) C(10) 1.423(6) . . yes
O(1) Li(1) 1.907(9) . . yes
N(1) C(1) 1.482(6) . . yes
N(1) C(5) 1.271(5) . . yes
N(1) Li(1) 2.043(9) . . yes
C(1) C(2) 1.521(6) . . yes
C(1) C(3) 1.522(6) . . yes
C(1) C(4) 1.530(7) . . yes
C(2) H(1) 0.95 . . no
C(2) H(2) 0.95 . . no
C(2) H(3) 0.95 . . no
C(3) H(4) 0.95 . . no
C(3) H(5) 0.95 . . no
C(3) H(6) 0.95 . . no
C(4) H(7) 0.95 . . no
C(4) H(8) 0.95 . . no
C(4) H(9) 0.95 . . no
C(5) C(6) 1.517(6) . . yes
C(6) H(10) 0.95 . . no
C(6) H(11) 0.95 . . no
C(6) H(12) 0.95 . . no
C(7) C(8) 1.465(8) . . yes
C(7) H(13) 0.95 . . no
C(7) H(14) 0.94 . . no
C(8) C(9) 1.467(8) . . yes
C(8) H(15) 0.95 . . no
C(8) H(16) 0.95 . . no
C(9) C(10) 1.464(8) . . yes
C(9) H(17) 0.95 . . no
C(9) H(18) 0.95 . . no
C(10) H(19) 0.95 . . no
C(10) H(20) 0.95 . . no

loop_
_geom_contact_atom_site_label_1
_geom_contact_atom_site_label_2
_geom_contact_distance
_geom_contact_site_symmetry_1
_geom_contact_site_symmetry_2
_geom_contact_publ_flag
O(1) C(10) 3.568(7) . 3_765 no

loop_
_geom_torsion_atom_site_label_1
_geom_torsion_atom_site_label_2
_geom_torsion_atom_site_label_3
_geom_torsion_atom_site_label_4
_geom_torsion_site_symmetry_1
_geom_torsion_site_symmetry_2
_geom_torsion_site_symmetry_3
_geom_torsion_site_symmetry_4
_geom_torsion
_geom_torsion_publ_flag
S(1) C(5) N(1) C(1) . . . . 179.5(3) no
S(1) C(5) N(1) Li(1) . . . . -5.7(5) no
S(1) Li(1) O(1) C(7) . . . . 52.3(6) no
S(1) Li(1) O(1) C(10) . . . . -90.5(5) no
S(1) Li(1) N(1) C(1) . . . . 178.0(4) no
S(1) Li(1) N(1) C(5) . . . . 3.8(3) no
O(1) C(7) C(8) C(9) . . . . -28.0(7) no
O(1) C(10) C(9) C(8) . . . . -7.4(8) no
O(1) Li(1) S(1) C(5) . . . . -115.2(4) no
O(1) Li(1) S(1) Li(1) . . . 4_455 -16(1) no
O(1) Li(1) N(1) C(1) . . . . -80.3(6) no
O(1) Li(1) N(1) C(5) . . . . 105.5(5) no
N(1) C(5) S(1) Li(1) . . . . 4.7(4) no
N(1) C(5) S(1) Li(1) . . . 4_455 -159.2(4) no
N(1) Li(1) S(1) C(5) . . . . -2.8(2) no
N(1) Li(1) S(1) Li(1) . . . 4_455 97(1) no
N(1) Li(1) O(1) C(7) . . . . -22.0(7) no
N(1) Li(1) O(1) C(10) . . . . -164.8(4) no
C(1) N(1) C(5) C(6) . . . . -1.7(8) no
C(2) C(1) N(1) C(5) . . . . -61.1(6) no
C(2) C(1) N(1) Li(1) . . . . 125.8(5) no
C(3) C(1) N(1) C(5) . . . . -178.2(5) no
C(3) C(1) N(1) Li(1) . . . . 8.7(7) no
C(4) C(1) N(1) C(5) . . . . 65.6(6) no
C(4) C(1) N(1) Li(1) . . . . -107.6(5) no
C(6) C(5) S(1) Li(1) . . . . -174.3(5) no
C(6) C(5) S(1) Li(1) . . . 4_455 21.8(5) no
C(6) C(5) N(1) Li(1) . . . . 173.1(5) no
C(7) O(1) C(10) C(9) . . . . -10.1(7) no
C(7) C(8) C(9) C(10) . . . . 21.6(8) no
C(8) C(7) O(1) C(10) . . . . 23.8(6) no
C(8) C(7) O(1) Li(1) . . . . -125.1(5) no
C(9) C(10) O(1) Li(1) . . . . 136.0(5) no
